data_7703109
loop_
_publ_author_name
'Zhu, Diya'
'Qu, Zheng-Wang'
'Stephan, Douglas W.'

_publ_section_title
;
 Addition reactions and diazomethane capture by the intramolecular P-O-B
 FLP: tBu<sub>2</sub>POBcat.
;
_journal_issue 3
_journal_name_full 'Dalton transactions (Cambridge, England : 2003)'
_journal_page_first 901
_journal_page_last 910
_journal_paper_doi 10.1039/c9dt04560k
_journal_volume 49
_journal_year 2020
_chemical_formula_moiety 'C24 H26 B O3 P'
_chemical_formula_sum 'C24 H26 B O3 P'
_chemical_formula_weight 404.23
_space_group_crystal_system triclinic
_space_group_IT_number 2
_space_group_name_Hall '-P 1'
_space_group_name_H-M_alt 'P -1'
_atom_sites_solution_hydrogens geom
_audit_creation_date 2019-10-09
_audit_creation_method
;
Olex2 1.2
(compiled 2018.05.29 svn.r3508 for OlexSys, GUI svn.r5506)
;
_audit_update_record
;
2019-11-02 deposited with the CCDC.	2019-12-20 downloaded from the CCDC.
;
_cell_angle_alpha 95.406(4)
_cell_angle_beta 100.075(4)
_cell_angle_gamma 103.545(4)
_cell_formula_units_Z 2
_cell_length_a 9.1682(5)
_cell_length_b 10.2095(6)
_cell_length_c 11.9282(8)
_cell_measurement_reflns_used 3613
_cell_measurement_temperature 150(2)
_cell_measurement_theta_max 29.53
_cell_measurement_theta_min 2.52
_cell_volume 1058.01(11)
_computing_cell_refinement 'Bruker SAINT'
_computing_data_collection 'Bruker APEX2'
_computing_data_reduction 'Bruker SAINT'
_computing_molecular_graphics 'Olex2 (Dolomanov et al., 2009)'
_computing_publication_material 'Olex2 (Dolomanov et al., 2009)'
_computing_structure_refinement 'XL (Sheldrick, 2008)'
_computing_structure_solution 'SHELXS-97 (Sheldrick 2008)'
_diffrn_ambient_temperature 150.15
_diffrn_measured_fraction_theta_full 0.999
_diffrn_measured_fraction_theta_max 0.999
_diffrn_measurement_device_type 'Bruker APEX-II CCD'
_diffrn_measurement_method '\f and \w scans'
_diffrn_radiation_type MoK\a
_diffrn_radiation_wavelength 0.71073
_diffrn_reflns_av_R_equivalents 0.0644
_diffrn_reflns_av_unetI/netI 0.0822
_diffrn_reflns_Laue_measured_fraction_full 0.999
_diffrn_reflns_Laue_measured_fraction_max 0.999
_diffrn_reflns_limit_h_max 13
_diffrn_reflns_limit_h_min -10
_diffrn_reflns_limit_k_max 15
_diffrn_reflns_limit_k_min -15
_diffrn_reflns_limit_l_max 17
_diffrn_reflns_limit_l_min -17
_diffrn_reflns_number 24975
_diffrn_reflns_point_group_measured_fraction_full 0.999
_diffrn_reflns_point_group_measured_fraction_max 0.999
_diffrn_reflns_theta_full 25.242
_diffrn_reflns_theta_max 31.505
_diffrn_reflns_theta_min 2.618
_diffrn_standards_number 0
_exptl_absorpt_coefficient_mu 0.152
_exptl_absorpt_correction_T_max 0.7465
_exptl_absorpt_correction_T_min 0.7195
_exptl_absorpt_correction_type multi-scan
_exptl_absorpt_process_details
;
SADABS-2016/2 (Bruker,2016/2) was used for absorption correction.
wR2(int) was 0.0674 before and 0.0558 after correction.
The Ratio of minimum to maximum transmission is 0.9638.
The \l/2 correction factor is Not present.
;
_exptl_crystal_colour colourless
_exptl_crystal_colour_primary colourless
_exptl_crystal_density_diffrn 1.269
_exptl_crystal_description BLOCK
_exptl_crystal_F_000 428
_exptl_crystal_size_max 0.08
_exptl_crystal_size_mid 0.06
_exptl_crystal_size_min 0.05
_refine_diff_density_max 0.379
_refine_diff_density_min -0.373
_refine_diff_density_rms 0.066
_refine_ls_extinction_method none
_refine_ls_goodness_of_fit_ref 1.016
_refine_ls_hydrogen_treatment constr
_refine_ls_matrix_type full
_refine_ls_number_parameters 268
_refine_ls_number_reflns 7037
_refine_ls_number_restraints 0
_refine_ls_restrained_S_all 1.016
_refine_ls_R_factor_all 0.1074
_refine_ls_R_factor_gt 0.0556
_refine_ls_shift/su_max 0.000
_refine_ls_shift/su_mean 0.000
_refine_ls_structure_factor_coef Fsqd
_refine_ls_weighting_details 'w=1/[\s^2^(Fo^2^)+(0.0541P)^2^+0.3798P] where P=(Fo^2^+2Fc^2^)/3'
_refine_ls_weighting_scheme calc
_refine_ls_wR_factor_gt 0.1195
_refine_ls_wR_factor_ref 0.1414
_reflns_Friedel_coverage 0.000
_reflns_number_gt 4411
_reflns_number_total 7037
_reflns_threshold_expression 'I > 2\s(I)'
_cod_data_source_file c9dt04560k2.cif
_cod_data_source_block final_a
_cod_depositor_comments 'Adding full bibliography for 7703107--7703116.cif.'
_cod_database_code 7703109
_shelx_shelxl_version_number 2018/3
_shelx_space_group_comment
;
The symmetry employed for this shelxl refinement is uniquely defined
by the following loop, which should always be used as a source of
symmetry information in preference to the above space-group names.
They are only intended as comments.
;
_shelx_estimated_absorpt_t_max 0.992
_shelx_estimated_absorpt_t_min 0.988
_olex2_refinement_description
;
1. Fixed Uiso
 At 1.2 times of:
  All C(H) groups
 At 1.5 times of:
  All C(H,H,H) groups
2.a Aromatic/amide H refined with riding coordinates:
 C04(H04), C13(H13), C20(H20), C16(H16), C07(H07), C23(H23), C21(H21), C22(H22)
2.b Idealised Me refined as rotating group:
 C09(H09A,H09B,H09C), C18(H18A,H18B,H18C), C12(H12A,H12B,H12C), C06(H06A,H06B,
 H06C), C15(H15A,H15B,H15C), C03(H03A,H03B,H03C)
;
_olex2_submission_special_instructions 'No special instructions were received'

loop_
_space_group_symop_operation_xyz
'x, y, z'
'-x, -y, -z'

loop_
_atom_site_label
_atom_site_type_symbol
_atom_site_fract_x
_atom_site_fract_y
_atom_site_fract_z
_atom_site_U_iso_or_equiv
_atom_site_adp_type
_atom_site_occupancy
_atom_site_site_symmetry_order
_atom_site_calc_flag
_atom_site_refinement_flags_posn
P01 P 0.33576(5) 0.43759(5) 0.33166(4) 0.01920(12) Uani 1 1 d .
O03 O 0.51456(14) 0.72443(12) 0.46619(11) 0.0215(3) Uani 1 1 d .
O02 O 0.33658(14) 0.71991(13) 0.58299(11) 0.0240(3) Uani 1 1 d .
O01 O 0.28836(14) 0.53277(13) 0.43354(11) 0.0248(3) Uani 1 1 d .
C10 C 0.30589(19) 0.53490(17) 0.21097(15) 0.0188(3) Uani 1 1 d .
C11 C 0.1681(2) 0.57047(18) 0.16994(16) 0.0207(4) Uani 1 1 d .
C01 C 0.17127(19) 0.28629(17) 0.29832(15) 0.0184(3) Uani 1 1 d .
C17 C 0.43439(19) 0.58002(17) 0.16014(16) 0.0204(4) Uani 1 1 d .
C19 C 0.4535(2) 0.83944(18) 0.61561(16) 0.0214(4) Uani 1 1 d .
C02 C 0.0678(2) 0.24354(18) 0.37103(16) 0.0213(4) Uani 1 1 d .
C08 C 0.1674(2) 0.19554(18) 0.19995(16) 0.0211(4) Uani 1 1 d .
C04 C -0.0382(2) 0.11647(19) 0.33974(17) 0.0252(4) Uani 1 1 d .
H04 H -0.109321 0.089457 0.387570 0.030 Uiso 1 1 calc R
C24 C 0.5590(2) 0.84233(18) 0.54540(16) 0.0213(4) Uani 1 1 d .
C13 C 0.1613(2) 0.64649(19) 0.07923(17) 0.0256(4) Uani 1 1 d .
H13 H 0.068335 0.669727 0.051604 0.031 Uiso 1 1 calc R
C05 C -0.0445(2) 0.02815(18) 0.24251(18) 0.0253(4) Uani 1 1 d .
C14 C 0.2853(2) 0.68975(19) 0.02748(17) 0.0267(4) Uani 1 1 d .
C09 C 0.2811(2) 0.2278(2) 0.12217(18) 0.0292(4) Uani 1 1 d .
H09A H 0.279388 0.144239 0.073695 0.044 Uiso 1 1 calc GR
H09B H 0.384194 0.266304 0.169119 0.044 Uiso 1 1 calc GR
H09C H 0.253401 0.293846 0.073354 0.044 Uiso 1 1 calc GR
C20 C 0.4674(2) 0.9446(2) 0.70125(17) 0.0276(4) Uani 1 1 d .
H20 H 0.394694 0.941817 0.749322 0.033 Uiso 1 1 calc R
C16 C 0.4203(2) 0.65528(19) 0.06935(16) 0.0251(4) Uani 1 1 d .
H16 H 0.506064 0.684084 0.034802 0.030 Uiso 1 1 calc R
C18 C 0.5884(2) 0.5534(2) 0.20272(18) 0.0270(4) Uani 1 1 d .
H18A H 0.658155 0.586626 0.152091 0.040 Uiso 1 1 calc GR
H18B H 0.576120 0.455442 0.202595 0.040 Uiso 1 1 calc GR
H18C H 0.630978 0.600984 0.281119 0.040 Uiso 1 1 calc GR
C07 C 0.0602(2) 0.06960(19) 0.17397(17) 0.0251(4) Uani 1 1 d .
H07 H 0.058899 0.010365 0.107207 0.030 Uiso 1 1 calc R
C23 C 0.6851(2) 0.95064(19) 0.55703(17) 0.0258(4) Uani 1 1 d .
H23 H 0.757498 0.952157 0.508790 0.031 Uiso 1 1 calc R
C12 C 0.0286(2) 0.5337(2) 0.22340(18) 0.0285(4) Uani 1 1 d .
H12A H -0.057544 0.557997 0.176630 0.043 Uiso 1 1 calc GR
H12B H 0.051196 0.583520 0.301340 0.043 Uiso 1 1 calc GR
H12C H 0.001725 0.435598 0.226860 0.043 Uiso 1 1 calc GR
C21 C 0.5945(2) 1.0557(2) 0.71361(18) 0.0315(5) Uani 1 1 d .
H21 H 0.608383 1.131048 0.771091 0.038 Uiso 1 1 calc R
C22 C 0.7009(2) 1.0579(2) 0.64332(19) 0.0311(5) Uani 1 1 d .
H22 H 0.786499 1.134576 0.654422 0.037 Uiso 1 1 calc R
C06 C -0.1565(3) -0.1109(2) 0.2152(2) 0.0406(6) Uani 1 1 d .
H06A H -0.188597 -0.137920 0.285618 0.061 Uiso 1 1 calc GR
H06B H -0.107001 -0.177305 0.183865 0.061 Uiso 1 1 calc GR
H06C H -0.246307 -0.107571 0.158460 0.061 Uiso 1 1 calc GR
C15 C 0.2769(3) 0.7771(2) -0.0675(2) 0.0415(6) Uani 1 1 d .
H15A H 0.173044 0.789467 -0.087061 0.062 Uiso 1 1 calc GR
H15B H 0.301735 0.732489 -0.135504 0.062 Uiso 1 1 calc GR
H15C H 0.350265 0.865989 -0.041743 0.062 Uiso 1 1 calc GR
C03 C 0.0657(2) 0.3228(2) 0.48404(18) 0.0321(5) Uani 1 1 d .
H03A H -0.008567 0.267756 0.521965 0.048 Uiso 1 1 calc GR
H03B H 0.036425 0.407047 0.469818 0.048 Uiso 1 1 calc GR
H03C H 0.167880 0.344979 0.533627 0.048 Uiso 1 1 calc GR
B01 B 0.3783(2) 0.6522(2) 0.49184(18) 0.0219(4) Uani 1 1 d .

loop_
_atom_site_aniso_label
_atom_site_aniso_U_11
_atom_site_aniso_U_22
_atom_site_aniso_U_33
_atom_site_aniso_U_23
_atom_site_aniso_U_13
_atom_site_aniso_U_12
P01 0.0190(2) 0.0188(2) 0.0186(2) 0.00324(17) 0.00354(17) 0.00234(16)
O03 0.0249(6) 0.0200(6) 0.0198(7) 0.0032(5) 0.0056(5) 0.0051(5)
O02 0.0245(6) 0.0216(6) 0.0239(7) -0.0005(5) 0.0071(5) 0.0017(5)
O01 0.0275(7) 0.0228(7) 0.0208(7) -0.0015(5) 0.0072(5) 0.0003(5)
C10 0.0201(8) 0.0160(8) 0.0177(9) 0.0001(6) 0.0029(7) 0.0012(6)
C11 0.0205(8) 0.0175(8) 0.0216(9) -0.0006(7) 0.0020(7) 0.0025(6)
C01 0.0195(8) 0.0176(8) 0.0194(9) 0.0054(7) 0.0047(7) 0.0054(6)
C17 0.0223(8) 0.0161(8) 0.0213(9) -0.0002(7) 0.0054(7) 0.0022(6)
C19 0.0229(8) 0.0190(8) 0.0202(9) 0.0025(7) -0.0001(7) 0.0048(7)
C02 0.0227(8) 0.0193(8) 0.0220(9) 0.0038(7) 0.0054(7) 0.0044(7)
C08 0.0241(8) 0.0210(9) 0.0194(9) 0.0055(7) 0.0043(7) 0.0071(7)
C04 0.0220(8) 0.0239(9) 0.0295(10) 0.0082(8) 0.0059(8) 0.0031(7)
C24 0.0252(9) 0.0182(8) 0.0189(9) 0.0043(7) -0.0002(7) 0.0054(7)
C13 0.0253(9) 0.0247(9) 0.0249(10) 0.0027(8) -0.0013(8) 0.0080(7)
C05 0.0235(9) 0.0191(9) 0.0304(10) 0.0041(8) 0.0017(8) 0.0023(7)
C14 0.0364(10) 0.0216(9) 0.0201(9) 0.0043(7) 0.0038(8) 0.0040(8)
C09 0.0390(11) 0.0236(9) 0.0256(10) 0.0004(8) 0.0134(9) 0.0053(8)
C20 0.0334(10) 0.0283(10) 0.0212(10) 0.0017(8) 0.0023(8) 0.0113(8)
C16 0.0291(9) 0.0221(9) 0.0222(10) 0.0038(7) 0.0081(8) 0.0002(7)
C18 0.0203(8) 0.0294(10) 0.0309(11) 0.0057(8) 0.0081(8) 0.0028(7)
C07 0.0304(9) 0.0204(9) 0.0216(10) 0.0000(7) 0.0014(8) 0.0049(7)
C23 0.0253(9) 0.0233(9) 0.0274(10) 0.0096(8) 0.0013(8) 0.0040(7)
C12 0.0205(9) 0.0323(10) 0.0336(11) 0.0055(9) 0.0067(8) 0.0070(8)
C21 0.0405(11) 0.0225(10) 0.0260(11) -0.0017(8) -0.0067(9) 0.0089(8)
C22 0.0327(10) 0.0190(9) 0.0343(12) 0.0046(8) -0.0062(9) 0.0018(8)
C06 0.0394(12) 0.0251(11) 0.0489(15) -0.0004(10) 0.0096(11) -0.0065(9)
C15 0.0508(14) 0.0414(13) 0.0339(13) 0.0195(10) 0.0076(11) 0.0104(11)
C03 0.0351(11) 0.0306(11) 0.0286(11) -0.0007(9) 0.0172(9) -0.0012(8)
B01 0.0240(10) 0.0211(10) 0.0205(10) 0.0035(8) 0.0042(8) 0.0053(8)

loop_
_atom_type_symbol
_atom_type_description
_atom_type_scat_dispersion_real
_atom_type_scat_dispersion_imag
_atom_type_scat_source
C C 0.0033 0.0016 'International Tables Vol C Tables 4.2.6.8 and 6.1.1.4'
H H 0.0000 0.0000 'International Tables Vol C Tables 4.2.6.8 and 6.1.1.4'
B B 0.0013 0.0007 'International Tables Vol C Tables 4.2.6.8 and 6.1.1.4'
O O 0.0106 0.0060 'International Tables Vol C Tables 4.2.6.8 and 6.1.1.4'
P P 0.1023 0.0942 'International Tables Vol C Tables 4.2.6.8 and 6.1.1.4'

loop_
_geom_angle_atom_site_label_1
_geom_angle_atom_site_label_2
_geom_angle_atom_site_label_3
_geom_angle
O01 P01 C10 100.05(7)
O01 P01 C01 102.02(7)
C10 P01 C01 104.81(8)
C24 O03 B01 104.02(14)
B01 O02 C19 103.85(14)
B01 O01 P01 124.84(12)
C11 C10 P01 124.68(13)
C11 C10 C17 119.20(16)
C17 C10 P01 116.08(13)
C10 C11 C12 122.74(17)
C13 C11 C10 118.99(16)
C13 C11 C12 118.23(17)
C02 C01 P01 125.98(13)
C08 C01 P01 114.78(12)
C08 C01 C02 118.32(15)
C10 C17 C18 122.78(16)
C16 C17 C10 119.11(17)
C16 C17 C18 118.09(16)
C24 C19 O02 109.70(15)
C20 C19 O02 128.00(17)
C20 C19 C24 122.28(17)
C01 C02 C03 124.99(16)
C04 C02 C01 118.71(17)
C04 C02 C03 116.26(16)
C01 C08 C09 122.13(16)
C07 C08 C01 120.25(16)
C07 C08 C09 117.59(17)
C02 C04 H04 118.4
C05 C04 C02 123.24(17)
C05 C04 H04 118.4
C19 C24 O03 109.64(15)
C23 C24 O03 128.36(17)
C23 C24 C19 122.00(17)
C11 C13 H13 118.7
C14 C13 C11 122.50(18)
C14 C13 H13 118.7
C04 C05 C07 117.43(16)
C04 C05 C06 121.25(18)
C07 C05 C06 121.27(18)
C13 C14 C15 121.37(19)
C16 C14 C13 117.89(17)
C16 C14 C15 120.67(18)
C08 C09 H09A 109.5
C08 C09 H09B 109.5
C08 C09 H09C 109.5
H09A C09 H09B 109.5
H09A C09 H09C 109.5
H09B C09 H09C 109.5
C19 C20 H20 121.8
C19 C20 C21 116.36(19)
C21 C20 H20 121.8
C17 C16 H16 118.9
C14 C16 C17 122.29(17)
C14 C16 H16 118.9
C17 C18 H18A 109.5
C17 C18 H18B 109.5
C17 C18 H18C 109.5
H18A C18 H18B 109.5
H18A C18 H18C 109.5
H18B C18 H18C 109.5
C08 C07 H07 119.0
C05 C07 C08 122.00(18)
C05 C07 H07 119.0
C24 C23 H23 121.8
C24 C23 C22 116.44(18)
C22 C23 H23 121.8
C11 C12 H12A 109.5
C11 C12 H12B 109.5
C11 C12 H12C 109.5
H12A C12 H12B 109.5
H12A C12 H12C 109.5
H12B C12 H12C 109.5
C20 C21 H21 119.4
C22 C21 C20 121.23(19)
C22 C21 H21 119.4
C23 C22 H22 119.2
C21 C22 C23 121.68(18)
C21 C22 H22 119.2
C05 C06 H06A 109.5
C05 C06 H06B 109.5
C05 C06 H06C 109.5
H06A C06 H06B 109.5
H06A C06 H06C 109.5
H06B C06 H06C 109.5
C14 C15 H15A 109.5
C14 C15 H15B 109.5
C14 C15 H15C 109.5
H15A C15 H15B 109.5
H15A C15 H15C 109.5
H15B C15 H15C 109.5
C02 C03 H03A 109.5
C02 C03 H03B 109.5
C02 C03 H03C 109.5
H03A C03 H03B 109.5
H03A C03 H03C 109.5
H03B C03 H03C 109.5
O02 B01 O03 112.80(16)
O01 B01 O03 125.67(17)
O01 B01 O02 121.45(16)

loop_
_geom_bond_atom_site_label_1
_geom_bond_atom_site_label_2
_geom_bond_distance
P01 O01 1.6643(13)
P01 C10 1.8421(18)
P01 C01 1.8444(17)
O03 C24 1.389(2)
O03 B01 1.394(2)
O02 C19 1.394(2)
O02 B01 1.391(2)
O01 B01 1.349(2)
C10 C11 1.414(3)
C10 C17 1.420(2)
C11 C13 1.391(3)
C11 C12 1.513(3)
C01 C02 1.417(2)
C01 C08 1.415(2)
C17 C16 1.391(3)
C17 C18 1.510(3)
C19 C24 1.383(3)
C19 C20 1.377(3)
C02 C04 1.399(2)
C02 C03 1.511(3)
C08 C09 1.514(3)
C08 C07 1.393(2)
C04 H04 0.9500
C04 C05 1.384(3)
C24 C23 1.377(2)
C13 H13 0.9500
C13 C14 1.390(3)
C05 C07 1.385(3)
C05 C06 1.513(3)
C14 C16 1.388(3)
C14 C15 1.509(3)
C09 H09A 0.9800
C09 H09B 0.9800
C09 H09C 0.9800
C20 H20 0.9500
C20 C21 1.398(3)
C16 H16 0.9500
C18 H18A 0.9800
C18 H18B 0.9800
C18 H18C 0.9800
C07 H07 0.9500
C23 H23 0.9500
C23 C22 1.393(3)
C12 H12A 0.9800
C12 H12B 0.9800
C12 H12C 0.9800
C21 H21 0.9500
C21 C22 1.391(3)
C22 H22 0.9500
C06 H06A 0.9800
C06 H06B 0.9800
C06 H06C 0.9800
C15 H15A 0.9800
C15 H15B 0.9800
C15 H15C 0.9800
C03 H03A 0.9800
C03 H03B 0.9800
C03 H03C 0.9800
